data_4310190
loop_
_publ_author_name
'Joseph Kok-Peng Ng'
'Yongxin Li'
'Geok-Kheng Tan'
'Lip-Lin Koh'
'Jagadese J. Vittal'
'Pak-Hing Leung'

_publ_section_title
;
Stereochemical Investigations of a Novel Class of Chiral
Phosphapalladacycle Complexes Derived from
1-[(2,5-Dimethyl)phenyl]ethyldiphenylphosphine
;
_journal_name_full 'Inorganic Chemistry'
_journal_page_first 9874
_journal_page_last 9886
_journal_paper_doi 10.1021/ic0509579
_journal_volume 44
_journal_year 2005
_chemical_formula_sum 'C36 H39 Cl N P Pd'
_chemical_formula_weight 658.50
_chemical_name_systematic
; 
 ? 
;
_space_group_IT_number 4
_symmetry_cell_setting monoclinic
_symmetry_space_group_name_Hall 'P 2yb'
_symmetry_space_group_name_H-M 'P 1 21 1'
_atom_sites_solution_hydrogens geom
_atom_sites_solution_primary direct
_atom_sites_solution_secondary difmap
_audit_creation_method SHELXL-97
_cell_angle_alpha 90.00
_cell_angle_beta 91.7790(10)
_cell_angle_gamma 90.00
_cell_formula_units_Z 4
_cell_length_a 11.7890(7)
_cell_length_b 13.1284(7)
_cell_length_c 21.3695(12)
_cell_measurement_reflns_used 5361
_cell_measurement_temperature 223(2)
_cell_measurement_theta_max 29.05
_cell_measurement_theta_min 2.45
_cell_volume 3305.8(3)
_computing_cell_refinement 'Bruker AXS, SAINT'
_computing_data_collection 'Bruker AXS, SMART'
_computing_data_reduction 'Bruker AXS, SAINT'
_computing_molecular_graphics 'Bruker AXS, SHELXTL'
_computing_publication_material 'Bruker AXS, SHELXTL'
_computing_structure_refinement 'SHELXL-97 (Sheldrick, 1997)'
_computing_structure_solution 'SHELXS-97 (Sheldrick, 1990)'
_diffrn_ambient_temperature 223(2)
_diffrn_measured_fraction_theta_full 0.960
_diffrn_measured_fraction_theta_max 0.960
_diffrn_measurement_method '\w scans'
_diffrn_radiation_monochromator graphite
_diffrn_radiation_source 'fine-focus sealed tube'
_diffrn_radiation_type MoK\a
_diffrn_radiation_wavelength 0.71073
_diffrn_reflns_av_R_equivalents 0.0286
_diffrn_reflns_av_sigmaI/netI 0.0598
_diffrn_reflns_limit_h_max 16
_diffrn_reflns_limit_h_min -16
_diffrn_reflns_limit_k_max 17
_diffrn_reflns_limit_k_min -17
_diffrn_reflns_limit_l_max 15
_diffrn_reflns_limit_l_min -29
_diffrn_reflns_number 26957
_diffrn_reflns_theta_full 30.05
_diffrn_reflns_theta_max 30.05
_diffrn_reflns_theta_min 1.73
_exptl_absorpt_coefficient_mu 0.715
_exptl_absorpt_correction_T_max 0.9335
_exptl_absorpt_correction_T_min 0.6653
_exptl_absorpt_correction_type 'sadabs (Sheldrick, 1996)'
_exptl_crystal_colour 'pale yellow'
_exptl_crystal_density_diffrn 1.323
_exptl_crystal_density_meas ?
_exptl_crystal_density_method .
_exptl_crystal_description blocks
_exptl_crystal_F_000 1360
_exptl_crystal_size_max 0.30
_exptl_crystal_size_mid 0.16
_exptl_crystal_size_min 0.10
_refine_diff_density_max 1.534
_refine_diff_density_min -0.460
_refine_diff_density_rms 0.073
_refine_ls_abs_structure_details 'Flack H D (1983), Acta Cryst. A39, 876-881'
_refine_ls_abs_structure_Flack -0.016(14)
_refine_ls_extinction_method none
_refine_ls_goodness_of_fit_ref 1.017
_refine_ls_hydrogen_treatment mixed
_refine_ls_matrix_type full
_refine_ls_number_parameters 733
_refine_ls_number_reflns 17997
_refine_ls_number_restraints 1
_refine_ls_restrained_S_all 1.017
_refine_ls_R_factor_all 0.0485
_refine_ls_R_factor_gt 0.0424
_refine_ls_shift/su_max 0.001
_refine_ls_shift/su_mean 0.000
_refine_ls_structure_factor_coef Fsqd
_refine_ls_weighting_details 'calc w=1/[\s^2^(Fo^2^)+(0.0289P)^2^+0.0000P] where P=(Fo^2^+2Fc^2^)/3'
_refine_ls_weighting_scheme calc
_refine_ls_wR_factor_gt 0.0773
_refine_ls_wR_factor_ref 0.0791
_reflns_number_gt 15906
_reflns_number_total 17997
_reflns_threshold_expression >2sigma(I)
_cod_data_source_file ic0509579si20050614_025722.cif
_cod_data_source_block 1180
_cod_database_code 4310190

loop_
_symmetry_equiv_pos_as_xyz
'x, y, z'
'-x, y+1/2, -z'

loop_
_atom_site_label
_atom_site_type_symbol
_atom_site_fract_x
_atom_site_fract_y
_atom_site_fract_z
_atom_site_U_iso_or_equiv
_atom_site_adp_type
_atom_site_occupancy
_atom_site_symmetry_multiplicity
_atom_site_calc_flag
_atom_site_refinement_flags
_atom_site_disorder_assembly
_atom_site_disorder_group
Pd1 Pd 0.371915(19) 0.459001(16) 0.359034(10) 0.02680(5) Uani 1 1 d . . .
Cl1 Cl 0.39422(8) 0.28156(6) 0.33507(4) 0.03682(19) Uani 1 1 d . . .
P1 P 0.26466(7) 0.42820(6) 0.44214(4) 0.02790(17) Uani 1 1 d . . .
N1 N 0.4885(2) 0.50593(19) 0.28911(12) 0.0325(6) Uani 1 1 d . . .
C1 C 0.3470(3) 0.6091(3) 0.36252(15) 0.0336(8) Uani 1 1 d . . .
C2 C 0.2495(3) 0.6612(3) 0.38197(15) 0.0415(8) Uani 1 1 d . . .
H2 H 0.1900 0.6239 0.3992 0.050 Uiso 1 1 calc R . .
C3 C 0.2395(3) 0.7648(3) 0.37631(17) 0.0461(9) Uani 1 1 d . . .
H3 H 0.1721 0.7970 0.3881 0.055 Uiso 1 1 calc R . .
C4 C 0.3284(4) 0.8238(3) 0.35315(17) 0.0465(10) Uani 1 1 d . . .
C5 C 0.3211(4) 0.9313(3) 0.3488(2) 0.0587(11) Uani 1 1 d . . .
H5 H 0.2554 0.9648 0.3620 0.070 Uiso 1 1 calc R . .
C6 C 0.4078(5) 0.9865(3) 0.3259(2) 0.0701(14) Uani 1 1 d . . .
H6 H 0.4016 1.0577 0.3225 0.084 Uiso 1 1 calc R . .
C7 C 0.5050(5) 0.9380(3) 0.3078(2) 0.0651(13) Uani 1 1 d . . .
H7 H 0.5651 0.9774 0.2930 0.078 Uiso 1 1 calc R . .
C8 C 0.5168(4) 0.8352(3) 0.31049(17) 0.0490(10) Uani 1 1 d . . .
H8 H 0.5842 0.8047 0.2975 0.059 Uiso 1 1 calc R . .
C9 C 0.4282(3) 0.7739(2) 0.33282(15) 0.0404(8) Uani 1 1 d . . .
C10 C 0.4325(3) 0.6647(3) 0.33668(14) 0.0358(7) Uani 1 1 d . . .
C11 C 0.5330(3) 0.6061(3) 0.31359(17) 0.0390(8) Uani 1 1 d . . .
H11 H 0.5669 0.6443 0.2789 0.047 Uiso 1 1 calc R . .
C12 C 0.6216(3) 0.5924(3) 0.3659(2) 0.0515(10) Uani 1 1 d . . .
H12A H 0.6425 0.6585 0.3830 0.077 Uiso 1 1 calc R . .
H12B H 0.6881 0.5596 0.3495 0.077 Uiso 1 1 calc R . .
H12C H 0.5908 0.5504 0.3986 0.077 Uiso 1 1 calc R . .
C13 C 0.5829(3) 0.4345(3) 0.27779(19) 0.0472(10) Uani 1 1 d . . .
H13A H 0.5539 0.3752 0.2554 0.071 Uiso 1 1 calc R . .
H13B H 0.6172 0.4133 0.3175 0.071 Uiso 1 1 calc R . .
H13C H 0.6395 0.4681 0.2530 0.071 Uiso 1 1 calc R . .
C14 C 0.4252(3) 0.5207(3) 0.22950(16) 0.0485(9) Uani 1 1 d . . .
H14A H 0.4760 0.5462 0.1983 0.073 Uiso 1 1 calc R . .
H14B H 0.3645 0.5694 0.2353 0.073 Uiso 1 1 calc R . .
H14C H 0.3931 0.4562 0.2156 0.073 Uiso 1 1 calc R . .
C15 C 0.3137(3) 0.3090(2) 0.48229(14) 0.0290(7) Uani 1 1 d . . .
H15 H 0.3136 0.2554 0.4497 0.035 Uiso 1 1 calc R . .
C16 C 0.4364(3) 0.3193(3) 0.50608(16) 0.0374(8) Uani 1 1 d . . .
H16A H 0.4402 0.3665 0.5410 0.056 Uiso 1 1 calc R . .
H16B H 0.4826 0.3446 0.4727 0.056 Uiso 1 1 calc R . .
H16C H 0.4645 0.2532 0.5197 0.056 Uiso 1 1 calc R . .
C17 C 0.2351(3) 0.2721(2) 0.53195(15) 0.0320(7) Uani 1 1 d . . .
C18 C 0.1640(3) 0.1871(3) 0.52169(17) 0.0408(8) Uani 1 1 d . . .
C19 C 0.0927(3) 0.1604(3) 0.56897(19) 0.0497(9) Uani 1 1 d . . .
H19 H 0.0456 0.1032 0.5632 0.060 Uiso 1 1 calc R . .
C20 C 0.0876(3) 0.2130(3) 0.6232(2) 0.0559(11) Uani 1 1 d . . .
H20 H 0.0373 0.1919 0.6539 0.067 Uiso 1 1 calc R . .
C21 C 0.1554(3) 0.2971(3) 0.63402(18) 0.0477(10) Uani 1 1 d . . .
C22 C 0.2307(3) 0.3247(3) 0.58754(16) 0.0353(8) Uani 1 1 d . . .
H22 H 0.2795 0.3804 0.5945 0.042 Uiso 1 1 calc R . .
C23 C 0.1539(4) 0.3582(4) 0.6937(2) 0.0779(15) Uani 1 1 d . . .
H23A H 0.0760 0.3735 0.7037 0.117 Uiso 1 1 calc R . .
H23B H 0.1953 0.4212 0.6883 0.117 Uiso 1 1 calc R . .
H23C H 0.1892 0.3191 0.7275 0.117 Uiso 1 1 calc R . .
C24 C 0.1648(4) 0.1264(3) 0.4621(2) 0.0609(12) Uani 1 1 d . . .
H24A H 0.1119 0.0700 0.4648 0.091 Uiso 1 1 calc R . .
H24B H 0.2405 0.1002 0.4558 0.091 Uiso 1 1 calc R . .
H24C H 0.1423 0.1697 0.4271 0.091 Uiso 1 1 calc R . .
C25 C 0.1147(3) 0.4104(2) 0.42065(16) 0.0339(7) Uani 1 1 d . . .
C26 C 0.0825(3) 0.4252(3) 0.35848(17) 0.0418(8) Uani 1 1 d . . .
H26 H 0.1376 0.4440 0.3297 0.050 Uiso 1 1 calc R . .
C27 C -0.0287(3) 0.4130(3) 0.33784(19) 0.0509(10) Uani 1 1 d . . .
H27 H -0.0490 0.4237 0.2954 0.061 Uiso 1 1 calc R . .
C28 C -0.1094(3) 0.3855(3) 0.3791(2) 0.0532(11) Uani 1 1 d . . .
H28 H -0.1852 0.3773 0.3652 0.064 Uiso 1 1 calc R . .
C29 C -0.0791(3) 0.3696(3) 0.4418(2) 0.0497(10) Uani 1 1 d . . .
H29 H -0.1345 0.3503 0.4703 0.060 Uiso 1 1 calc R . .
C30 C 0.0315(3) 0.3822(3) 0.46210(17) 0.0384(8) Uani 1 1 d . . .
H30 H 0.0514 0.3716 0.5045 0.046 Uiso 1 1 calc R . .
C31 C 0.2730(3) 0.5245(2) 0.50359(14) 0.0307(7) Uani 1 1 d . . .
C32 C 0.3799(3) 0.5622(3) 0.52040(16) 0.0404(8) Uani 1 1 d . . .
H32 H 0.4430 0.5426 0.4975 0.049 Uiso 1 1 calc R . .
C33 C 0.3946(4) 0.6289(3) 0.57074(18) 0.0480(10) Uani 1 1 d . . .
H33 H 0.4675 0.6525 0.5824 0.058 Uiso 1 1 calc R . .
C34 C 0.3019(4) 0.6598(3) 0.60314(18) 0.0582(11) Uani 1 1 d . . .
H34 H 0.3113 0.7048 0.6371 0.070 Uiso 1 1 calc R . .
C35 C 0.1963(4) 0.6254(3) 0.58618(19) 0.0552(11) Uani 1 1 d . . .
H35 H 0.1333 0.6475 0.6085 0.066 Uiso 1 1 calc R . .
C36 C 0.1800(3) 0.5582(3) 0.53635(16) 0.0409(8) Uani 1 1 d . . .
H36 H 0.1066 0.5357 0.5249 0.049 Uiso 1 1 calc R . .
Pd2 Pd 0.93996(2) 0.167301(18) 0.146985(11) 0.03112(6) Uani 1 1 d . . .
P2 P 0.80711(7) 0.19553(6) 0.07089(4) 0.03059(18) Uani 1 1 d . . .
Cl2 Cl 0.94500(10) 0.34539(7) 0.17257(5) 0.0529(3) Uani 1 1 d . . .
N2 N 1.0690(2) 0.1320(2) 0.21547(13) 0.0371(7) Uani 1 1 d . . .
C37 C 0.9305(3) 0.0145(3) 0.14399(15) 0.0320(8) Uani 1 1 d . . .
C38 C 0.8354(3) -0.0459(3) 0.12471(15) 0.0395(7) Uani 1 1 d . . .
H38 H 0.7702 -0.0145 0.1070 0.047 Uiso 1 1 calc R . .
C39 C 0.8384(3) -0.1495(3) 0.13182(17) 0.0455(9) Uani 1 1 d . . .
H39 H 0.7748 -0.1879 0.1186 0.055 Uiso 1 1 calc R . .
C40 C 0.9323(4) -0.2004(3) 0.15795(16) 0.0428(9) Uani 1 1 d . . .
C41 C 0.9354(4) -0.3066(3) 0.1665(2) 0.0592(12) Uani 1 1 d . . .
H41 H 0.8731 -0.3461 0.1525 0.071 Uiso 1 1 calc R . .
C42 C 1.0262(5) -0.3535(3) 0.1944(2) 0.0668(13) Uani 1 1 d . . .
H42 H 1.0261 -0.4246 0.1998 0.080 Uiso 1 1 calc R . .
C43 C 1.1196(5) -0.2964(4) 0.2151(2) 0.0665(13) Uani 1 1 d . . .
H43 H 1.1822 -0.3290 0.2346 0.080 Uiso 1 1 calc R . .
C44 C 1.1207(4) -0.1937(3) 0.20713(19) 0.0539(10) Uani 1 1 d . . .
H44 H 1.1849 -0.1565 0.2209 0.065 Uiso 1 1 calc R . .
C45 C 1.0282(3) -0.1412(3) 0.17888(16) 0.0415(8) Uani 1 1 d . . .
C46 C 1.0233(3) -0.0334(3) 0.17188(15) 0.0372(7) Uani 1 1 d . . .
C47 C 1.1201(3) 0.0338(3) 0.19316(18) 0.0436(9) Uani 1 1 d . . .
H47 H 1.1622 0.0006 0.2284 0.052 Uiso 1 1 calc R . .
C48 C 1.1993(3) 0.0510(3) 0.1399(2) 0.0605(12) Uani 1 1 d . . .
H48A H 1.2160 -0.0137 0.1202 0.091 Uiso 1 1 calc R . .
H48B H 1.2693 0.0815 0.1559 0.091 Uiso 1 1 calc R . .
H48C H 1.1635 0.0962 0.1093 0.091 Uiso 1 1 calc R . .
C49 C 1.0133(3) 0.1142(3) 0.27559(16) 0.0490(10) Uani 1 1 d . . .
H49A H 1.0694 0.0921 0.3069 0.073 Uiso 1 1 calc R . .
H49B H 0.9557 0.0619 0.2700 0.073 Uiso 1 1 calc R . .
H49C H 0.9781 0.1768 0.2893 0.073 Uiso 1 1 calc R . .
C50 C 1.1570(3) 0.2107(3) 0.2272(2) 0.0544(11) Uani 1 1 d . . .
H50A H 1.1240 0.2682 0.2486 0.082 Uiso 1 1 calc R . .
H50B H 1.1864 0.2333 0.1877 0.082 Uiso 1 1 calc R . .
H50C H 1.2183 0.1823 0.2530 0.082 Uiso 1 1 calc R . .
C51 C 0.8375(3) 0.3164(2) 0.02854(15) 0.0328(7) Uani 1 1 d . . .
H51 H 0.8578 0.3674 0.0611 0.039 Uiso 1 1 calc R . .
C52 C 0.9429(3) 0.3031(3) -0.01075(17) 0.0441(9) Uani 1 1 d . . .
H52A H 0.9259 0.2565 -0.0450 0.066 Uiso 1 1 calc R . .
H52B H 1.0045 0.2758 0.0153 0.066 Uiso 1 1 calc R . .
H52C H 0.9651 0.3686 -0.0274 0.066 Uiso 1 1 calc R . .
C53 C 0.7381(3) 0.3601(3) -0.00855(16) 0.0374(8) Uani 1 1 d . . .
C54 C 0.6856(3) 0.4489(3) 0.01237(18) 0.0470(9) Uani 1 1 d . . .
C55 C 0.5940(4) 0.4855(3) -0.0227(2) 0.0613(12) Uani 1 1 d . . .
H55 H 0.5602 0.5468 -0.0102 0.074 Uiso 1 1 calc R . .
C56 C 0.5499(4) 0.4370(4) -0.0748(2) 0.0651(14) Uani 1 1 d . . .
H56 H 0.4858 0.4636 -0.0963 0.078 Uiso 1 1 calc R . .
C57 C 0.6007(4) 0.3486(4) -0.09536(19) 0.0547(11) Uani 1 1 d . . .
C58 C 0.6963(3) 0.3134(3) -0.06248(17) 0.0434(9) Uani 1 1 d . . .
H58 H 0.7341 0.2557 -0.0775 0.052 Uiso 1 1 calc R . .
C59 C 0.5572(5) 0.2935(5) -0.1528(2) 0.0886(18) Uani 1 1 d . . .
H59A H 0.4842 0.3214 -0.1660 0.133 Uiso 1 1 calc R . .
H59B H 0.5490 0.2216 -0.1434 0.133 Uiso 1 1 calc R . .
H59C H 0.6105 0.3018 -0.1861 0.133 Uiso 1 1 calc R . .
C60 C 0.7248(4) 0.5049(4) 0.0700(2) 0.0774(15) Uani 1 1 d . . .
H60A H 0.6778 0.5647 0.0754 0.116 Uiso 1 1 calc R . .
H60B H 0.8032 0.5256 0.0658 0.116 Uiso 1 1 calc R . .
H60C H 0.7189 0.4607 0.1061 0.116 Uiso 1 1 calc R . .
C61 C 0.6680(3) 0.2067(2) 0.10700(16) 0.0346(7) Uani 1 1 d . . .
C62 C 0.5695(3) 0.2394(3) 0.07640(19) 0.0426(9) Uani 1 1 d . . .
H62 H 0.5702 0.2572 0.0338 0.051 Uiso 1 1 calc R . .
C63 C 0.4692(3) 0.2459(3) 0.1088(2) 0.0483(10) Uani 1 1 d . . .
H63 H 0.4025 0.2689 0.0882 0.058 Uiso 1 1 calc R . .
C64 C 0.4674(3) 0.2188(3) 0.1708(2) 0.0511(11) Uani 1 1 d . . .
H64 H 0.3992 0.2229 0.1923 0.061 Uiso 1 1 calc R . .
C65 C 0.5648(3) 0.1858(3) 0.20140(18) 0.0482(10) Uani 1 1 d . . .
H65 H 0.5633 0.1676 0.2439 0.058 Uiso 1 1 calc R . .
C66 C 0.6639(3) 0.1795(3) 0.16992(16) 0.0405(8) Uani 1 1 d . . .
H66 H 0.7302 0.1565 0.1911 0.049 Uiso 1 1 calc R . .
C67 C 0.7917(3) 0.1004(2) 0.00882(15) 0.0333(7) Uani 1 1 d . . .
C68 C 0.6894(3) 0.0680(3) -0.01564(17) 0.0448(9) Uani 1 1 d . . .
H68 H 0.6221 0.0935 0.0009 0.054 Uiso 1 1 calc R . .
C69 C 0.6831(4) -0.0015(3) -0.06428(19) 0.0565(11) Uani 1 1 d . . .
H69 H 0.6120 -0.0233 -0.0804 0.068 Uiso 1 1 calc R . .
C70 C 0.7808(4) -0.0386(3) -0.08895(17) 0.0576(10) Uani 1 1 d . . .
H70 H 0.7771 -0.0848 -0.1226 0.069 Uiso 1 1 calc R . .
C71 C 0.8839(4) -0.0080(3) -0.06435(19) 0.0523(11) Uani 1 1 d . . .
H71 H 0.9509 -0.0339 -0.0810 0.063 Uiso 1 1 calc R . .
C72 C 0.8905(3) 0.0603(3) -0.01531(16) 0.0406(8) Uani 1 1 d . . .
H72 H 0.9617 0.0798 0.0018 0.049 Uiso 1 1 calc R . .

loop_
_atom_site_aniso_label
_atom_site_aniso_U_11
_atom_site_aniso_U_22
_atom_site_aniso_U_33
_atom_site_aniso_U_23
_atom_site_aniso_U_13
_atom_site_aniso_U_12
Pd1 0.03271(12) 0.02265(10) 0.02507(12) 0.00025(10) 0.00137(9) 0.00106(10)
Cl1 0.0527(5) 0.0254(4) 0.0327(4) -0.0029(3) 0.0061(4) 0.0007(4)
P1 0.0319(4) 0.0251(4) 0.0267(4) -0.0001(3) 0.0014(3) 0.0015(3)
N1 0.0417(16) 0.0266(14) 0.0294(15) -0.0038(11) 0.0025(12) -0.0019(12)
C1 0.047(2) 0.0283(18) 0.0258(17) 0.0002(13) -0.0005(15) 0.0035(15)
C2 0.054(2) 0.0327(17) 0.0383(19) 0.0037(16) 0.0012(15) 0.0060(18)
C3 0.060(2) 0.039(2) 0.039(2) -0.0023(16) -0.0001(18) 0.0168(18)
C4 0.076(3) 0.0286(18) 0.034(2) -0.0020(15) -0.0125(19) 0.0109(19)
C5 0.088(3) 0.029(2) 0.057(3) -0.0023(17) -0.013(2) 0.009(2)
C6 0.119(4) 0.024(2) 0.065(3) 0.0024(18) -0.028(3) -0.003(3)
C7 0.094(4) 0.038(2) 0.061(3) 0.0075(19) -0.021(3) -0.023(2)
C8 0.072(3) 0.0337(19) 0.041(2) 0.0019(16) -0.0071(19) -0.0082(19)
C9 0.067(3) 0.0262(17) 0.0274(18) 0.0024(13) -0.0087(16) -0.0059(17)
C10 0.0503(19) 0.0283(15) 0.0284(16) -0.0016(15) -0.0040(14) 0.0037(17)
C11 0.047(2) 0.0311(18) 0.040(2) -0.0009(15) 0.0077(16) -0.0110(15)
C12 0.049(2) 0.043(2) 0.063(3) -0.0088(19) -0.0071(19) -0.0051(19)
C13 0.044(2) 0.040(2) 0.058(2) -0.0086(17) 0.0149(18) -0.0039(16)
C14 0.066(3) 0.051(2) 0.0279(19) -0.0006(16) 0.0003(17) -0.007(2)
C15 0.0346(17) 0.0261(15) 0.0266(16) 0.0023(12) 0.0044(13) 0.0042(13)
C16 0.0356(19) 0.0412(19) 0.0356(19) 0.0089(15) 0.0055(15) 0.0056(15)
C17 0.0314(17) 0.0298(16) 0.0347(18) 0.0106(14) 0.0017(14) 0.0074(13)
C18 0.0399(19) 0.0336(19) 0.049(2) 0.0093(16) 0.0012(16) 0.0022(15)
C19 0.0394(19) 0.042(2) 0.068(3) 0.016(2) 0.0066(18) -0.0011(19)
C20 0.046(2) 0.059(3) 0.064(3) 0.020(2) 0.020(2) 0.005(2)
C21 0.054(2) 0.051(2) 0.039(2) 0.0122(18) 0.0162(18) 0.019(2)
C22 0.0390(19) 0.0337(17) 0.0335(18) 0.0083(14) 0.0076(15) 0.0103(15)
C23 0.099(4) 0.084(4) 0.052(3) -0.001(3) 0.035(3) 0.019(3)
C24 0.069(3) 0.046(2) 0.068(3) -0.009(2) 0.004(2) -0.018(2)
C25 0.0384(19) 0.0247(16) 0.0384(19) -0.0037(14) -0.0003(15) 0.0040(14)
C26 0.045(2) 0.043(2) 0.037(2) -0.0061(15) -0.0031(16) 0.0025(16)
C27 0.052(2) 0.055(2) 0.044(2) -0.0131(19) -0.0144(19) 0.0107(19)
C28 0.036(2) 0.043(2) 0.079(3) -0.005(2) -0.016(2) -0.0012(17)
C29 0.040(2) 0.037(2) 0.072(3) 0.0031(19) 0.004(2) -0.0002(17)
C30 0.0386(19) 0.0314(17) 0.045(2) 0.0042(15) 0.0002(16) 0.0035(15)
C31 0.047(2) 0.0225(14) 0.0227(15) 0.0009(12) 0.0007(13) -0.0006(14)
C32 0.049(2) 0.0359(19) 0.0362(19) 0.0019(15) -0.0002(16) -0.0052(16)
C33 0.066(3) 0.035(2) 0.042(2) 0.0019(16) -0.0132(19) -0.0107(18)
C34 0.099(3) 0.036(2) 0.039(2) -0.0100(18) -0.008(2) 0.000(2)
C35 0.082(3) 0.040(2) 0.044(2) -0.0082(18) 0.013(2) 0.014(2)
C36 0.050(2) 0.0341(18) 0.038(2) 0.0018(15) 0.0014(16) 0.0065(16)
Pd2 0.03338(13) 0.03323(13) 0.02693(12) -0.00225(11) 0.00397(10) -0.00679(11)
P2 0.0316(4) 0.0333(4) 0.0272(4) -0.0023(3) 0.0064(3) -0.0031(3)
Cl2 0.0867(8) 0.0359(5) 0.0357(5) -0.0031(4) -0.0062(5) -0.0105(5)
N2 0.0341(15) 0.0447(17) 0.0322(15) -0.0092(12) -0.0014(12) -0.0023(13)
C37 0.0369(19) 0.0312(19) 0.0283(18) -0.0027(13) 0.0049(14) -0.0065(14)
C38 0.0424(18) 0.0423(18) 0.0339(17) 0.0031(17) 0.0011(14) -0.0056(18)
C39 0.056(2) 0.046(2) 0.034(2) -0.0004(17) -0.0004(17) -0.0206(19)
C40 0.065(3) 0.040(2) 0.0245(18) -0.0022(15) 0.0133(17) -0.0064(19)
C41 0.088(3) 0.044(3) 0.047(2) -0.0052(19) 0.021(2) -0.007(2)
C42 0.103(4) 0.042(2) 0.057(3) 0.002(2) 0.019(3) 0.008(3)
C43 0.087(4) 0.058(3) 0.055(3) 0.010(2) 0.012(2) 0.032(3)
C44 0.061(3) 0.052(2) 0.049(2) -0.005(2) 0.008(2) 0.005(2)
C45 0.053(2) 0.045(2) 0.0266(18) -0.0029(15) 0.0076(16) 0.0060(18)
C46 0.0401(17) 0.0426(19) 0.0291(16) -0.0049(16) 0.0073(13) -0.0037(18)
C47 0.043(2) 0.045(2) 0.043(2) -0.0076(17) -0.0018(17) 0.0060(17)
C48 0.038(2) 0.067(3) 0.077(3) -0.029(2) 0.018(2) -0.010(2)
C49 0.061(3) 0.055(2) 0.030(2) -0.0040(17) 0.0008(17) 0.005(2)
C50 0.044(2) 0.054(3) 0.065(3) -0.024(2) -0.007(2) -0.0063(19)
C51 0.0366(18) 0.0315(17) 0.0305(17) 0.0003(13) 0.0052(14) -0.0048(14)
C52 0.042(2) 0.051(2) 0.040(2) 0.0088(17) 0.0094(16) -0.0065(17)
C53 0.0386(19) 0.0390(19) 0.0349(19) 0.0069(15) 0.0057(15) -0.0032(15)
C54 0.046(2) 0.042(2) 0.054(2) 0.0000(19) 0.0102(17) 0.0043(18)
C55 0.048(2) 0.058(3) 0.078(3) 0.005(2) 0.007(2) 0.012(2)
C56 0.044(2) 0.083(4) 0.068(3) 0.027(3) -0.008(2) 0.000(2)
C57 0.051(2) 0.068(3) 0.044(2) 0.016(2) -0.0058(19) -0.008(2)
C58 0.050(2) 0.044(2) 0.036(2) 0.0064(16) 0.0040(17) -0.0049(17)
C59 0.088(4) 0.117(5) 0.059(3) 0.008(3) -0.025(3) -0.008(3)
C60 0.083(3) 0.063(3) 0.086(4) -0.028(3) -0.003(3) 0.018(3)
C61 0.0315(17) 0.0305(16) 0.042(2) -0.0079(14) 0.0110(15) -0.0071(13)
C62 0.041(2) 0.043(2) 0.045(2) -0.0043(17) 0.0078(17) -0.0062(17)
C63 0.0314(19) 0.045(2) 0.069(3) -0.0117(19) 0.0065(19) -0.0049(17)
C64 0.042(2) 0.052(2) 0.061(3) -0.019(2) 0.025(2) -0.0159(18)
C65 0.053(2) 0.052(2) 0.041(2) -0.0087(18) 0.0198(18) -0.0132(19)
C66 0.0385(18) 0.043(2) 0.0402(19) -0.0041(17) 0.0095(15) -0.0066(17)
C67 0.0417(19) 0.0320(16) 0.0263(16) -0.0011(13) 0.0017(14) -0.0009(14)
C68 0.044(2) 0.045(2) 0.045(2) -0.0067(17) -0.0013(17) -0.0039(17)
C69 0.064(3) 0.053(2) 0.051(3) -0.0142(19) -0.013(2) -0.008(2)
C70 0.088(3) 0.046(2) 0.039(2) -0.013(2) -0.002(2) 0.006(3)
C71 0.067(3) 0.047(2) 0.043(2) -0.0017(18) 0.011(2) 0.015(2)
C72 0.042(2) 0.043(2) 0.0373(19) 0.0005(16) 0.0019(16) 0.0015(16)

loop_
_atom_type_symbol
_atom_type_description
_atom_type_scat_dispersion_real
_atom_type_scat_dispersion_imag
_atom_type_scat_source
C C 0.0033 0.0016 'International Tables Vol C Tables 4.2.6.8 and 6.1.1.4'
H H 0.0000 0.0000 'International Tables Vol C Tables 4.2.6.8 and 6.1.1.4'
N N 0.0061 0.0033 'International Tables Vol C Tables 4.2.6.8 and 6.1.1.4'
P P 0.1023 0.0942 'International Tables Vol C Tables 4.2.6.8 and 6.1.1.4'
Cl Cl 0.1484 0.1585 'International Tables Vol C Tables 4.2.6.8 and 6.1.1.4'
Pd Pd -0.9988 1.0072 'International Tables Vol C Tables 4.2.6.8 and 6.1.1.4'

loop_
_geom_angle_atom_site_label_1
_geom_angle_atom_site_label_2
_geom_angle_atom_site_label_3
_geom_angle
_geom_angle_site_symmetry_1
_geom_angle_site_symmetry_3
_geom_angle_publ_flag
C1 Pd1 N1 80.86(12) . . ?
C1 Pd1 P1 93.50(10) . . ?
N1 Pd1 P1 170.78(7) . . ?
C1 Pd1 Cl1 169.69(10) . . ?
N1 Pd1 Cl1 93.04(7) . . ?
P1 Pd1 Cl1 93.55(3) . . ?
C31 P1 C25 107.44(15) . . ?
C31 P1 C15 103.94(14) . . ?
C25 P1 C15 106.96(15) . . ?
C31 P1 Pd1 115.16(10) . . ?
C25 P1 Pd1 112.82(12) . . ?
C15 P1 Pd1 109.86(10) . . ?
C14 N1 C13 107.9(3) . . ?
C14 N1 C11 110.4(3) . . ?
C13 N1 C11 110.8(3) . . ?
C14 N1 Pd1 108.7(2) . . ?
C13 N1 Pd1 115.6(2) . . ?
C11 N1 Pd1 103.41(18) . . ?
C10 C1 C2 118.3(3) . . ?
C10 C1 Pd1 113.5(3) . . ?
C2 C1 Pd1 127.8(3) . . ?
C3 C2 C1 121.6(3) . . ?
C2 C3 C4 121.0(3) . . ?
C3 C4 C5 121.8(4) . . ?
C3 C4 C9 119.1(3) . . ?
C5 C4 C9 119.1(4) . . ?
C6 C5 C4 120.7(4) . . ?
C5 C6 C7 119.8(4) . . ?
C8 C7 C6 122.2(4) . . ?
C7 C8 C9 120.3(4) . . ?
C8 C9 C4 117.9(3) . . ?
C8 C9 C10 124.2(4) . . ?
C4 C9 C10 117.9(3) . . ?
C1 C10 C9 121.9(3) . . ?
C1 C10 C11 116.9(3) . . ?
C9 C10 C11 121.1(3) . . ?
N1 C11 C10 107.0(3) . . ?
N1 C11 C12 112.2(3) . . ?
C10 C11 C12 110.5(3) . . ?
C17 C15 C16 113.0(3) . . ?
C17 C15 P1 113.8(2) . . ?
C16 C15 P1 110.9(2) . . ?
C22 C17 C18 119.6(3) . . ?
C22 C17 C15 119.1(3) . . ?
C18 C17 C15 121.3(3) . . ?
C19 C18 C17 117.4(3) . . ?
C19 C18 C24 120.4(3) . . ?
C17 C18 C24 122.2(3) . . ?
C20 C19 C18 122.8(4) . . ?
C19 C20 C21 120.8(4) . . ?
C20 C21 C22 117.7(4) . . ?
C20 C21 C23 123.1(4) . . ?
C22 C21 C23 119.2(4) . . ?
C17 C22 C21 121.6(4) . . ?
C26 C25 C30 118.1(3) . . ?
C26 C25 P1 117.2(3) . . ?
C30 C25 P1 124.7(3) . . ?
C27 C26 C25 121.3(4) . . ?
C28 C27 C26 119.9(4) . . ?
C27 C28 C29 119.9(4) . . ?
C30 C29 C28 119.9(4) . . ?
C29 C30 C25 120.9(4) . . ?
C32 C31 C36 118.6(3) . . ?
C32 C31 P1 117.5(2) . . ?
C36 C31 P1 123.9(3) . . ?
C31 C32 C33 120.9(3) . . ?
C34 C33 C32 119.5(4) . . ?
C35 C34 C33 120.2(4) . . ?
C34 C35 C36 121.1(4) . . ?
C31 C36 C35 119.7(4) . . ?
C37 Pd2 N2 80.95(12) . . ?
C37 Pd2 P2 96.00(10) . . ?
N2 Pd2 P2 176.19(8) . . ?
C37 Pd2 Cl2 168.48(9) . . ?
N2 Pd2 Cl2 92.47(8) . . ?
P2 Pd2 Cl2 90.91(3) . . ?
C67 P2 C61 106.83(15) . . ?
C67 P2 C51 104.20(15) . . ?
C61 P2 C51 108.79(15) . . ?
C67 P2 Pd2 117.56(11) . . ?
C61 P2 Pd2 108.61(12) . . ?
C51 P2 Pd2 110.51(11) . . ?
C49 N2 C50 106.9(3) . . ?
C49 N2 C47 109.4(3) . . ?
C50 N2 C47 111.5(3) . . ?
C49 N2 Pd2 107.7(2) . . ?
C50 N2 Pd2 116.5(2) . . ?
C47 N2 Pd2 104.6(2) . . ?
C46 C37 C38 118.5(3) . . ?
C46 C37 Pd2 113.5(3) . . ?
C38 C37 Pd2 127.4(3) . . ?
C39 C38 C37 120.2(3) . . ?
C38 C39 C40 122.6(4) . . ?
C39 C40 C41 122.9(4) . . ?
C39 C40 C45 118.3(4) . . ?
C41 C40 C45 118.7(4) . . ?
C42 C41 C40 121.6(5) . . ?
C41 C42 C43 120.0(4) . . ?
C44 C43 C42 120.3(4) . . ?
C43 C44 C45 121.9(4) . . ?
C44 C45 C46 124.0(4) . . ?
C44 C45 C40 117.5(4) . . ?
C46 C45 C40 118.5(3) . . ?
C37 C46 C45 121.8(3) . . ?
C37 C46 C47 116.6(3) . . ?
C45 C46 C47 121.6(3) . . ?
C46 C47 N2 107.0(3) . . ?
C46 C47 C48 110.0(3) . . ?
N2 C47 C48 111.9(3) . . ?
C53 C51 C52 112.7(3) . . ?
C53 C51 P2 114.9(2) . . ?
C52 C51 P2 109.9(2) . . ?
C58 C53 C54 119.1(3) . . ?
C58 C53 C51 121.3(3) . . ?
C54 C53 C51 119.6(3) . . ?
C55 C54 C53 117.5(4) . . ?
C55 C54 C60 119.5(4) . . ?
C53 C54 C60 123.0(4) . . ?
C56 C55 C54 123.3(4) . . ?
C55 C56 C57 119.4(4) . . ?
C56 C57 C58 118.1(4) . . ?
C56 C57 C59 121.6(4) . . ?
C58 C57 C59 120.3(5) . . ?
C53 C58 C57 122.4(4) . . ?
C62 C61 C66 118.8(3) . . ?
C62 C61 P2 125.0(3) . . ?
C66 C61 P2 116.2(3) . . ?
C61 C62 C63 119.8(4) . . ?
C64 C63 C62 120.3(4) . . ?
C63 C64 C65 120.2(3) . . ?
C66 C65 C64 119.9(4) . . ?
C65 C66 C61 120.9(4) . . ?
C68 C67 C72 118.6(3) . . ?
C68 C67 P2 123.8(3) . . ?
C72 C67 P2 117.5(3) . . ?
C67 C68 C69 121.2(4) . . ?
C70 C69 C68 119.8(4) . . ?
C71 C70 C69 119.7(4) . . ?
C70 C71 C72 120.7(4) . . ?
C71 C72 C67 120.0(4) . . ?

loop_
_geom_bond_atom_site_label_1
_geom_bond_atom_site_label_2
_geom_bond_distance
_geom_bond_site_symmetry_2
_geom_bond_publ_flag
Pd1 C1 1.994(3) . ?
Pd1 N1 2.152(3) . ?
Pd1 P1 2.2485(8) . ?
Pd1 Cl1 2.4014(8) . ?
P1 C31 1.823(3) . ?
P1 C25 1.828(4) . ?
P1 C15 1.867(3) . ?
N1 C14 1.470(4) . ?
N1 C13 1.481(4) . ?
N1 C11 1.503(4) . ?
C1 C10 1.375(5) . ?
C1 C2 1.411(5) . ?
C2 C3 1.371(5) . ?
C3 C4 1.405(6) . ?
C4 C5 1.417(5) . ?
C4 C9 1.427(5) . ?
C5 C6 1.357(6) . ?
C6 C7 1.377(7) . ?
C7 C8 1.358(5) . ?
C8 C9 1.413(5) . ?
C9 C10 1.437(5) . ?
C10 C11 1.508(5) . ?
C11 C12 1.516(5) . ?
C15 C17 1.511(4) . ?
C15 C16 1.524(4) . ?
C17 C22 1.376(5) . ?
C17 C18 1.409(5) . ?
C18 C19 1.380(5) . ?
C18 C24 1.503(5) . ?
C19 C20 1.352(6) . ?
C20 C21 1.378(6) . ?
C21 C22 1.400(5) . ?
C21 C23 1.507(6) . ?
C25 C26 1.384(5) . ?
C25 C30 1.392(5) . ?
C26 C27 1.380(5) . ?
C27 C28 1.365(6) . ?
C28 C29 1.393(6) . ?
C29 C30 1.371(5) . ?
C31 C32 1.391(5) . ?
C31 C36 1.391(5) . ?
C32 C33 1.393(5) . ?
C33 C34 1.373(6) . ?
C34 C35 1.363(6) . ?
C35 C36 1.392(5) . ?
Pd2 C37 2.011(4) . ?
Pd2 N2 2.129(3) . ?
Pd2 P2 2.2530(9) . ?
Pd2 Cl2 2.4014(10) . ?
P2 C67 1.827(3) . ?
P2 C61 1.840(3) . ?
P2 C51 1.866(3) . ?
N2 C49 1.480(4) . ?
N2 C50 1.480(4) . ?
N2 C47 1.507(4) . ?
C37 C46 1.381(5) . ?
C37 C38 1.424(5) . ?
C38 C39 1.369(5) . ?
C39 C40 1.394(6) . ?
C40 C41 1.407(6) . ?
C40 C45 1.432(5) . ?
C41 C42 1.357(6) . ?
C42 C43 1.393(6) . ?
C43 C44 1.360(6) . ?
C44 C45 1.409(5) . ?
C45 C46 1.424(5) . ?
C46 C47 1.501(5) . ?
C47 C48 1.512(5) . ?
C51 C53 1.508(5) . ?
C51 C52 1.531(4) . ?
C53 C58 1.382(5) . ?
C53 C54 1.400(5) . ?
C54 C55 1.381(6) . ?
C54 C60 1.495(6) . ?
C55 C56 1.370(6) . ?
C56 C57 1.384(7) . ?
C57 C58 1.389(5) . ?
C57 C59 1.502(6) . ?
C61 C62 1.384(5) . ?
C61 C66 1.394(5) . ?
C62 C63 1.391(5) . ?
C63 C64 1.371(6) . ?
C64 C65 1.374(6) . ?
C65 C66 1.369(5) . ?
C67 C68 1.368(5) . ?
C67 C72 1.391(5) . ?
C68 C69 1.384(5) . ?
C69 C70 1.372(6) . ?
C70 C71 1.369(6) . ?
C71 C72 1.380(5) . ?
